data_4036119
loop_
_publ_author_name
'Krzeszewski, Maciej'
'Gryko, Daniel T.'

_publ_section_title
;
 \c-Shaped bis(areno)-1,4-dihydropyrrolo[3,2-b]pyrroles generated by
 oxidative aromatic coupling.
;
_journal_issue 5
_journal_name_full 'The Journal of organic chemistry'
_journal_page_first 2893
_journal_page_last 2899
_journal_paper_doi 10.1021/acs.joc.5b00052
_journal_volume 80
_journal_year 2015
_chemical_formula_moiety 'C50 H42 N2'
_chemical_formula_sum 'C50 H42 N2'
_chemical_formula_weight 670.86
_space_group_IT_number 2
_space_group_name_Hall '-P 1'
_space_group_name_H-M_alt 'P -1'
_symmetry_cell_setting triclinic
_symmetry_space_group_name_H-M 'P -1'
_atom_sites_solution_hydrogens geom
_atom_sites_solution_primary direct
_atom_sites_solution_secondary difmap
_audit_creation_method SHELXL-97
_cell_angle_alpha 94.511(2)
_cell_angle_beta 96.832(2)
_cell_angle_gamma 117.146(2)
_cell_formula_units_Z 1
_cell_length_a 9.1073(3)
_cell_length_b 9.5689(3)
_cell_length_c 12.2523(4)
_cell_measurement_reflns_used 5477
_cell_measurement_temperature 296(2)
_cell_measurement_theta_max 67.21
_cell_measurement_theta_min 3.68
_cell_volume 932.65(6)
_computing_cell_refinement 'Bruker SAINT'
_computing_data_collection 'Bruker APEX2'
_computing_data_reduction 'Bruker SAINT'
_computing_molecular_graphics 'Bruker SHELXTL'
_computing_publication_material 'Bruker SHELXTL'
_computing_structure_refinement 'SHELXL-97 (Sheldrick, 2008)'
_computing_structure_solution 'SHELXS-97 (Sheldrick, 2008)'
_diffrn_ambient_temperature 296(2)
_diffrn_measured_fraction_theta_full 0.981
_diffrn_measured_fraction_theta_max 0.981
_diffrn_measurement_device_type 'Bruker APEX-II CCD'
_diffrn_measurement_method '\f and \w scans'
_diffrn_radiation_monochromator graphite
_diffrn_radiation_source 'fine-focus sealed tube'
_diffrn_radiation_type CuK\a
_diffrn_radiation_wavelength 1.54178
_diffrn_reflns_av_R_equivalents 0.0444
_diffrn_reflns_av_sigmaI/netI 0.0303
_diffrn_reflns_limit_h_max 10
_diffrn_reflns_limit_h_min -10
_diffrn_reflns_limit_k_max 11
_diffrn_reflns_limit_k_min -10
_diffrn_reflns_limit_l_max 14
_diffrn_reflns_limit_l_min -8
_diffrn_reflns_number 9409
_diffrn_reflns_theta_full 67.64
_diffrn_reflns_theta_max 67.64
_diffrn_reflns_theta_min 3.68
_exptl_absorpt_coefficient_mu 0.522
_exptl_absorpt_correction_T_max 0.9371
_exptl_absorpt_correction_T_min 0.8823
_exptl_absorpt_correction_type numerical
_exptl_absorpt_process_details sadabs
_exptl_crystal_colour yellow
_exptl_crystal_density_diffrn 1.194
_exptl_crystal_density_method 'not measured'
_exptl_crystal_description plate
_exptl_crystal_F_000 356
_exptl_crystal_size_max 0.25
_exptl_crystal_size_mid 0.14
_exptl_crystal_size_min 0.13
_refine_diff_density_max 0.326
_refine_diff_density_min -0.195
_refine_diff_density_rms 0.037
_refine_ls_extinction_method none
_refine_ls_goodness_of_fit_ref 1.135
_refine_ls_hydrogen_treatment mixed
_refine_ls_matrix_type full
_refine_ls_number_parameters 238
_refine_ls_number_reflns 3314
_refine_ls_number_restraints 0
_refine_ls_restrained_S_all 1.135
_refine_ls_R_factor_all 0.0588
_refine_ls_R_factor_gt 0.0536
_refine_ls_shift/su_max 0.000
_refine_ls_shift/su_mean 0.000
_refine_ls_structure_factor_coef Fsqd
_refine_ls_weighting_details 'calc w=1/[\s^2^(Fo^2^)+(0.0696P)^2^+0.2229P] where P=(Fo^2^+2Fc^2^)/3'
_refine_ls_weighting_scheme calc
_refine_ls_wR_factor_gt 0.1459
_refine_ls_wR_factor_ref 0.1499
_reflns_number_gt 2888
_reflns_number_total 3314
_reflns_threshold_expression >2sigma(I)
_cod_data_source_file jo5b00052_si_002.cif
_cod_data_source_block mk189_0m
_cod_depositor_comments
;
The following automatic conversions were performed:

data item '_symmetry_cell_setting' value 'Triclinic' was changed to
'triclinic' in accordance with the
/home/saulius/struct/COD-crude-data/automatic-downloads/DataCite-retrospective/ACS/depositions/lib/dictionaries/cif_core.dic
dictionary named 'cif_core.dic' version 2.4.2 last updated on
2011-04-26.

Automatic conversion script
Id: cif_fix_values 6909 2019-04-08 15:41:33Z antanas 
;
_cod_original_cell_volume 932.65(5)
_cod_original_sg_symbol_H-M P-1
_cod_database_code 4036119

loop_
_symmetry_equiv_pos_as_xyz
'x, y, z'
'-x, -y, -z'

loop_
_atom_site_label
_atom_site_type_symbol
_atom_site_fract_x
_atom_site_fract_y
_atom_site_fract_z
_atom_site_U_iso_or_equiv
_atom_site_adp_type
_atom_site_occupancy
_atom_site_symmetry_multiplicity
_atom_site_calc_flag
_atom_site_refinement_flags
N1 N 0.88166(16) 0.48096(15) 0.60406(10) 0.0413(3) Uani 1 1 d .
C1 C 0.1282(3) 0.2479(3) 0.7145(3) 0.0876(8) Uani 1 1 d .
H1A H 0.1885 0.3503 0.7599 0.131 Uiso 1 1 calc R
H1B H 0.0225 0.1885 0.7376 0.131 Uiso 1 1 calc R
H1C H 0.1094 0.2610 0.6381 0.131 Uiso 1 1 calc R
C2 C 0.2298(2) 0.1592(2) 0.72705(17) 0.0548(5) Uani 1 1 d .
C3 C 0.4028(2) 0.24777(19) 0.69452(13) 0.0427(4) Uani 1 1 d .
C4 C 0.4578(2) 0.3929(2) 0.65586(15) 0.0481(4) Uani 1 1 d .
H4 H 0.3877 0.4394 0.6495 0.058 Uiso 1 1 calc R
C5 C 0.6146(2) 0.46985(19) 0.62661(15) 0.0480(4) Uani 1 1 d .
H5 H 0.6484 0.5665 0.6003 0.058 Uiso 1 1 calc R
C6 C 0.72097(19) 0.40334(18) 0.63637(13) 0.0399(4) Uani 1 1 d .
C7 C 1.08508(18) 0.54145(17) 0.50148(12) 0.0381(3) Uani 1 1 d .
C8 C 0.6695(2) 0.25944(19) 0.67468(14) 0.0460(4) Uani 1 1 d .
H8 H 0.7406 0.2140 0.6815 0.055 Uiso 1 1 calc R
C9 C 0.5127(2) 0.18306(19) 0.70280(15) 0.0475(4) Uani 1 1 d .
H9 H 0.4792 0.0857 0.7280 0.057 Uiso 1 1 calc R
C10 C 0.1332(3) -0.0038(3) 0.6532(2) 0.0845(7) Uani 1 1 d .
H10A H 0.1186 0.0107 0.5768 0.127 Uiso 1 1 calc R
H10B H 0.0254 -0.0619 0.6741 0.127 Uiso 1 1 calc R
H10C H 0.1950 -0.0619 0.6627 0.127 Uiso 1 1 calc R
C11 C 0.2507(3) 0.1311(4) 0.8482(2) 0.0905(8) Uani 1 1 d .
H11A H 0.3121 0.0724 0.8564 0.136 Uiso 1 1 calc R
H11B H 0.1423 0.0719 0.8679 0.136 Uiso 1 1 calc R
H11C H 0.3107 0.2315 0.8961 0.136 Uiso 1 1 calc R
C12 C 1.16617(19) 0.61951(17) 0.61316(12) 0.0380(3) Uani 1 1 d .
C13 C 1.3376(2) 0.71587(17) 0.66949(13) 0.0416(4) Uani 1 1 d .
C14 C 1.3682(2) 0.75109(19) 0.78714(14) 0.0476(4) Uani 1 1 d .
C15 C 1.5373(3) 0.8316(2) 0.84104(18) 0.0674(6) Uani 1 1 d .
H15 H 1.5607 0.8527 0.9183 0.081 Uiso 1 1 calc R
C16 C 1.6679(2) 0.8798(2) 0.78346(19) 0.0696(6) Uani 1 1 d .
H16 H 1.7778 0.9288 0.8215 0.083 Uiso 1 1 calc R
C17 C 1.6358(2) 0.8552(2) 0.66926(18) 0.0613(5) Uani 1 1 d .
H17 H 1.7241 0.8934 0.6299 0.074 Uiso 1 1 calc R
C18 C 1.4744(2) 0.7749(2) 0.61347(16) 0.0509(4) Uani 1 1 d .
H18 H 1.4547 0.7589 0.5361 0.061 Uiso 1 1 calc R
C19 C 1.2292(2) 0.71145(19) 0.84736(13) 0.0499(4) Uani 1 1 d .
C20 C 1.2578(3) 0.7606(3) 0.96318(16) 0.0692(6) Uani 1 1 d .
H20 H 1.3674 0.8112 1.0018 0.083 Uiso 1 1 calc R
C21 C 1.1318(3) 0.7367(3) 1.02002(17) 0.0812(7) Uani 1 1 d .
H21 H 1.1553 0.7698 1.0964 0.097 Uiso 1 1 calc R
C22 C 0.9697(3) 0.6637(3) 0.96480(17) 0.0793(7) Uani 1 1 d .
H22 H 0.8833 0.6495 1.0036 0.095 Uiso 1 1 calc R
C23 C 0.9334(3) 0.6111(2) 0.85231(16) 0.0655(5) Uani 1 1 d .
H23 H 0.8225 0.5617 0.8161 0.079 Uiso 1 1 calc R
C24 C 1.0612(2) 0.63058(18) 0.79073(13) 0.0462(4) Uani 1 1 d .
C25 C 1.03549(19) 0.57784(17) 0.67323(12) 0.0400(4) Uani 1 1 d .

loop_
_atom_site_aniso_label
_atom_site_aniso_U_11
_atom_site_aniso_U_22
_atom_site_aniso_U_33
_atom_site_aniso_U_23
_atom_site_aniso_U_13
_atom_site_aniso_U_12
N1 0.0352(7) 0.0414(7) 0.0398(7) -0.0007(5) 0.0087(5) 0.0121(6)
C1 0.0600(13) 0.0901(17) 0.145(2) 0.0523(16) 0.0519(15) 0.0490(13)
C2 0.0410(9) 0.0576(11) 0.0734(12) 0.0224(9) 0.0214(8) 0.0252(8)
C3 0.0395(8) 0.0443(9) 0.0491(9) 0.0102(7) 0.0137(7) 0.0218(7)
C4 0.0485(9) 0.0476(9) 0.0619(10) 0.0145(7) 0.0195(8) 0.0308(8)
C5 0.0524(10) 0.0402(8) 0.0607(10) 0.0153(7) 0.0219(8) 0.0255(7)
C6 0.0364(8) 0.0393(8) 0.0415(8) 0.0022(6) 0.0101(6) 0.0155(6)
C7 0.0349(8) 0.0353(7) 0.0413(8) 0.0025(6) 0.0080(6) 0.0143(6)
C8 0.0400(8) 0.0451(9) 0.0594(10) 0.0122(7) 0.0118(7) 0.0240(7)
C9 0.0430(9) 0.0411(8) 0.0645(10) 0.0182(7) 0.0164(8) 0.0217(7)
C10 0.0460(11) 0.0650(13) 0.130(2) 0.0118(13) 0.0122(12) 0.0170(10)
C11 0.0792(16) 0.126(2) 0.0867(16) 0.0486(16) 0.0447(13) 0.0530(16)
C12 0.0399(8) 0.0317(7) 0.0389(7) 0.0004(6) 0.0030(6) 0.0155(6)
C13 0.0404(8) 0.0311(7) 0.0496(9) 0.0005(6) 0.0022(7) 0.0161(6)
C14 0.0474(9) 0.0380(8) 0.0483(9) -0.0001(7) -0.0053(7) 0.0166(7)
C15 0.0587(12) 0.0632(12) 0.0601(11) -0.0031(9) -0.0164(9) 0.0200(10)
C16 0.0398(10) 0.0633(12) 0.0851(15) -0.0042(10) -0.0150(10) 0.0153(9)
C17 0.0400(9) 0.0533(11) 0.0796(13) -0.0060(9) 0.0018(9) 0.0173(8)
C18 0.0395(9) 0.0452(9) 0.0607(10) -0.0039(7) 0.0045(7) 0.0165(7)
C19 0.0606(11) 0.0399(8) 0.0400(8) 0.0011(6) 0.0005(7) 0.0187(8)
C20 0.0815(14) 0.0661(12) 0.0422(10) -0.0044(8) -0.0015(9) 0.0245(11)
C21 0.1028(19) 0.0771(15) 0.0409(10) -0.0064(9) 0.0102(11) 0.0260(13)
C22 0.0930(17) 0.0793(15) 0.0513(11) -0.0049(10) 0.0287(11) 0.0270(13)
C23 0.0631(12) 0.0659(12) 0.0512(10) -0.0056(9) 0.0147(9) 0.0179(10)
C24 0.0536(10) 0.0383(8) 0.0413(8) 0.0022(6) 0.0092(7) 0.0174(7)
C25 0.0388(8) 0.0333(7) 0.0419(8) 0.0002(6) 0.0024(6) 0.0137(6)

loop_
_atom_type_symbol
_atom_type_description
_atom_type_scat_dispersion_real
_atom_type_scat_dispersion_imag
_atom_type_scat_source
C C 0.0181 0.0091 'International Tables Vol C Tables 4.2.6.8 and 6.1.1.4'
H H 0.0000 0.0000 'International Tables Vol C Tables 4.2.6.8 and 6.1.1.4'
N N 0.0311 0.0180 'International Tables Vol C Tables 4.2.6.8 and 6.1.1.4'

loop_
_geom_angle_atom_site_label_1
_geom_angle_atom_site_label_2
_geom_angle_atom_site_label_3
_geom_angle
_geom_angle_site_symmetry_1
_geom_angle_site_symmetry_3
C7 N1 C25 107.07(12) 2_766 .
C7 N1 C6 125.33(12) 2_766 .
C25 N1 C6 127.24(13) . .
C2 C1 H1A 109.5 . .
C2 C1 H1B 109.5 . .
H1A C1 H1B 109.5 . .
C2 C1 H1C 109.5 . .
H1A C1 H1C 109.5 . .
H1B C1 H1C 109.5 . .
C1 C2 C3 113.00(15) . .
C1 C2 C11 108.91(19) . .
C3 C2 C11 109.31(16) . .
C1 C2 C10 109.07(19) . .
C3 C2 C10 108.53(16) . .
C11 C2 C10 107.9(2) . .
C4 C3 C9 117.07(14) . .
C4 C3 C2 122.79(14) . .
C9 C3 C2 120.14(14) . .
C5 C4 C3 121.50(15) . .
C5 C4 H4 119.2 . .
C3 C4 H4 119.2 . .
C6 C5 C4 120.08(15) . .
C6 C5 H5 120.0 . .
C4 C5 H5 120.0 . .
C8 C6 C5 119.61(14) . .
C8 C6 N1 120.17(14) . .
C5 C6 N1 120.20(14) . .
C7 C7 N1 108.76(16) 2_766 2_766
C7 C7 C12 109.11(16) 2_766 .
N1 C7 C12 142.12(14) 2_766 .
C9 C8 C6 119.91(15) . .
C9 C8 H8 120.0 . .
C6 C8 H8 120.0 . .
C8 C9 C3 121.82(14) . .
C8 C9 H9 119.1 . .
C3 C9 H9 119.1 . .
C2 C10 H10A 109.5 . .
C2 C10 H10B 109.5 . .
H10A C10 H10B 109.5 . .
C2 C10 H10C 109.5 . .
H10A C10 H10C 109.5 . .
H10B C10 H10C 109.5 . .
C2 C11 H11A 109.5 . .
C2 C11 H11B 109.5 . .
H11A C11 H11B 109.5 . .
C2 C11 H11C 109.5 . .
H11A C11 H11C 109.5 . .
H11B C11 H11C 109.5 . .
C25 C12 C7 104.42(13) . .
C25 C12 C13 119.88(14) . .
C7 C12 C13 135.64(14) . .
C18 C13 C14 118.61(15) . .
C18 C13 C12 123.18(15) . .
C14 C13 C12 118.21(15) . .
C15 C14 C13 117.17(18) . .
C15 C14 C19 122.45(17) . .
C13 C14 C19 120.31(15) . .
C16 C15 C14 122.29(19) . .
C16 C15 H15 118.9 . .
C14 C15 H15 118.9 . .
C15 C16 C17 119.66(18) . .
C15 C16 H16 120.2 . .
C17 C16 H16 120.2 . .
C18 C17 C16 120.1(2) . .
C18 C17 H17 120.0 . .
C16 C17 H17 120.0 . .
C17 C18 C13 121.86(18) . .
C17 C18 H18 119.1 . .
C13 C18 H18 119.1 . .
C20 C19 C24 117.88(18) . .
C20 C19 C14 121.04(18) . .
C24 C19 C14 120.98(15) . .
C21 C20 C19 122.5(2) . .
C21 C20 H20 118.8 . .
C19 C20 H20 118.8 . .
C20 C21 C22 119.77(19) . .
C20 C21 H21 120.1 . .
C22 C21 H21 120.1 . .
C21 C22 C23 120.5(2) . .
C21 C22 H22 119.7 . .
C23 C22 H22 119.7 . .
C22 C23 C24 121.3(2) . .
C22 C23 H23 119.3 . .
C24 C23 H23 119.3 . .
C23 C24 C19 117.97(16) . .
C23 C24 C25 125.35(16) . .
C19 C24 C25 116.66(15) . .
C12 C25 N1 110.63(13) . .
C12 C25 C24 123.07(14) . .
N1 C25 C24 126.30(14) . .

loop_
_geom_bond_atom_site_label_1
_geom_bond_atom_site_label_2
_geom_bond_distance
_geom_bond_site_symmetry_2
N1 C7 1.3852(19) 2_766
N1 C25 1.3961(19) .
N1 C6 1.4291(19) .
C1 C2 1.518(3) .
C1 H1A 0.9600 .
C1 H1B 0.9600 .
C1 H1C 0.9600 .
C2 C3 1.530(2) .
C2 C11 1.534(3) .
C2 C10 1.537(3) .
C3 C4 1.389(2) .
C3 C9 1.396(2) .
C4 C5 1.383(2) .
C4 H4 0.9300 .
C5 C6 1.380(2) .
C5 H5 0.9300 .
C6 C8 1.379(2) .
C7 C7 1.376(3) 2_766
C7 N1 1.3852(19) 2_766
C7 C12 1.439(2) .
C8 C9 1.377(2) .
C8 H8 0.9300 .
C9 H9 0.9300 .
C10 H10A 0.9600 .
C10 H10B 0.9600 .
C10 H10C 0.9600 .
C11 H11A 0.9600 .
C11 H11B 0.9600 .
C11 H11C 0.9600 .
C12 C25 1.392(2) .
C12 C13 1.447(2) .
C13 C18 1.402(2) .
C13 C14 1.418(2) .
C14 C15 1.413(3) .
C14 C19 1.456(3) .
C15 C16 1.370(3) .
C15 H15 0.9300 .
C16 C17 1.374(3) .
C16 H16 0.9300 .
C17 C18 1.366(2) .
C17 H17 0.9300 .
C18 H18 0.9300 .
C19 C20 1.413(2) .
C19 C24 1.415(3) .
C20 C21 1.353(3) .
C20 H20 0.9300 .
C21 C22 1.369(3) .
C21 H21 0.9300 .
C22 C23 1.376(3) .
C22 H22 0.9300 .
C23 C24 1.411(3) .
C23 H23 0.9300 .
C24 C25 1.442(2) .
